data_2103393
loop_
_publ_author_name
'Marsh, Richard E.'

_publ_section_title
;
 The space groups of point group <i>C</i>~3~: some corrections, some
 comments
;
_journal_issue 5
_journal_name_full 'Acta Crystallographica Section B'
_journal_page_first 893
_journal_page_last 899
_journal_paper_doi 10.1107/S0108768102011758
_journal_volume 58
_journal_year 2002
_chemical_formula_moiety 'C36 H30 Ge2, 2(C6 H6)'
_chemical_formula_sum 'C48 H42 Ge2'
_space_group_crystal_system trigonal
_space_group_IT_number 148
_space_group_name_Hall '-R 3'
_space_group_name_H-M_alt 'R -3 :H'
_cell_angle_alpha 90.0
_cell_angle_beta 90.0
_cell_angle_gamma 120.0
_cell_formula_units_Z 3
_cell_length_a 11.538
_cell_length_b 11.538
_cell_length_c 25.818
_cell_volume 2976.558
_cod_data_source_file bk0117.cif
_cod_data_source_block HPGEBZ10
_cod_depositor_comments
;
 Updating space group information.

 Antanas Vaitkus,
 2018-06-14

 Adding the _cell_formula_units_Z and _chemical_formula_moiety data items
 after consulting the original publication.

 Antanas Vaitkus,
 2017-08-03
;
_cod_original_sg_symbol_H-M 'R -3'
_cod_database_code 2103393

loop_
_space_group_symop_id
_space_group_symop_operation_xyz
1 x,y,z
2 -y,x-y,z
3 -x+y,-x,z
4 -x,-y,-z
5 y,-x+y,-z
6 x-y,x,-z
7 x+2/3,y+1/3,z+1/3
8 -y+2/3,x-y+1/3,z+1/3
9 -x+y+2/3,-x+1/3,z+1/3
10 -x+2/3,-y+1/3,-z+1/3
11 y+2/3,-x+y+1/3,-z+1/3
12 x-y+2/3,x+1/3,-z+1/3
13 x+1/3,y+2/3,z+2/3
14 -y+1/3,x-y+2/3,z+2/3
15 -x+y+1/3,-x+2/3,z+2/3
16 -x+1/3,-y+2/3,-z+2/3
17 y+1/3,-x+y+2/3,-z+2/3
18 x-y+1/3,x+2/3,-z+2/3

loop_
_atom_site_label
_atom_site_fract_x
_atom_site_fract_y
_atom_site_fract_z
Ge 0.0 0.0 0.0474
C1 0.1185 0.1808 0.0744
C2 0.1340 0.2945 0.0492
C3 0.2194 0.4214 0.0684
C4 0.2912 0.4388 0.1129
C5 0.2762 0.3276 0.1368
C6 0.1894 0.1990 0.1199
C13 0.5328 0.2580 0.0671
C14 0.6062 0.1987 0.0684
